data_7241523
loop_
_publ_author_name
'Bodart, Laurie'
'Prinzo, Maria'
'Derlet, Am\'elie'
'Tumanov, Nikolay'
'Wouters, Johan'

_publ_section_title
;
 Taking advantage of solvate formation to modulate drug--drug ratio in
 clofaziminium diclofenac salts
;
_journal_issue 1
_journal_name_full CrystEngComm
_journal_page_first 185
_journal_page_last 201
_journal_paper_doi 10.1039/D0CE01400A
_journal_volume 23
_journal_year 2021
_chemical_formula_moiety
;
C27 H23 Cl2 N4, C14 H10 Cl2 N O2, 
C14 H11 Cl2 N O2, C4 H8 O2
;
_chemical_formula_sum 'C59 H52 Cl6 N6 O6'
_chemical_formula_weight 1153.76
_chemical_name_common
;
Clofaziminium 1+ diclofenac 1- diclofenac 
ethylacetate solvate
;
_chemical_name_systematic
;
2-{2-[(2,6-dichlorophenyl)amino]phenyl}acetic acid N-
[10-(4-chlorophenyl)-3-[(4-chlorophenyl)amino]-
2,10-dihydrophenazin-2-ylidene]propan-2-aminium 
ethyl acetate 2-{2-[(2,6-dichlorophenyl)amino]phenyl}
acetate
;
_space_group_crystal_system triclinic
_space_group_IT_number 2
_space_group_name_Hall '-P 1'
_space_group_name_H-M_alt 'P -1'
_atom_sites_solution_hydrogens mixed
_atom_sites_solution_primary dual
_atom_sites_solution_secondary dual
_audit_creation_method SHELXL-2016/6
_audit_update_record
;
2020-09-17 deposited with the CCDC.	2020-11-20 downloaded from the CCDC.
;
_cell_angle_alpha 76.043(2)
_cell_angle_beta 61.975(3)
_cell_angle_gamma 63.541(3)
_cell_formula_units_Z 2
_cell_length_a 15.0569(4)
_cell_length_b 15.3773(4)
_cell_length_c 15.4247(4)
_cell_measurement_reflns_used 15505
_cell_measurement_temperature 295(2)
_cell_measurement_theta_max 67.0100
_cell_measurement_theta_min 3.2400
_cell_volume 2820.07(16)
_computing_cell_refinement 'CrysAlisPro 1.171.40.67a (Rigaku OD, 2019)'
_computing_data_collection 'CrysAlisPro 1.171.40.67a (Rigaku OD, 2019)'
_computing_data_reduction 'CrysAlisPro 1.171.40.67a (Rigaku OD, 2019)'
_computing_structure_refinement 'SHELXL-2016/6 (Sheldrick, 2016)'
_computing_structure_solution 'SHELXT 2014/5 (Sheldrick, 2014)'
_diffrn_ambient_temperature 295(2)
_diffrn_detector_area_resol_mean 5.1856
_diffrn_measured_fraction_theta_full 0.987
_diffrn_measured_fraction_theta_max 0.987
_diffrn_measurement_device 'four-circle diffractometer'
_diffrn_measurement_device_type 'Xcalibur, Ruby, Gemini ultra'
_diffrn_measurement_method '\w scans'
_diffrn_radiation_type CuK\a
_diffrn_radiation_wavelength 1.54184
_diffrn_reflns_av_R_equivalents 0.0223
_diffrn_reflns_av_unetI/netI 0.0202
_diffrn_reflns_Laue_measured_fraction_full 0.987
_diffrn_reflns_Laue_measured_fraction_max 0.987
_diffrn_reflns_limit_h_max 17
_diffrn_reflns_limit_h_min -17
_diffrn_reflns_limit_k_max 13
_diffrn_reflns_limit_k_min -17
_diffrn_reflns_limit_l_max 17
_diffrn_reflns_limit_l_min -18
_diffrn_reflns_number 27162
_diffrn_reflns_point_group_measured_fraction_full 0.987
_diffrn_reflns_point_group_measured_fraction_max 0.987
_diffrn_reflns_theta_full 67.142
_diffrn_reflns_theta_max 67.142
_diffrn_reflns_theta_min 3.213
_diffrn_source 'fine-focus sealed X-ray tube'
_diffrn_source_type 'Enhance Ultra (Cu) X-ray Source'
_exptl_absorpt_coefficient_mu 3.237
_exptl_absorpt_correction_T_max 0.719
_exptl_absorpt_correction_T_min 0.356
_exptl_absorpt_correction_type analytical
_exptl_absorpt_process_details
;
CrysAlisPro 1.171.40.67a (Rigaku Oxford Diffraction, 2019)
Analytical numeric absorption correction using a multifaceted crystal
model based on expressions derived by R.C. Clark & J.S. Reid.
(Clark, R. C. & Reid, J. S. (1995). Acta Cryst. A51, 887-897)
Empirical absorption correction using spherical harmonics,
 implemented in SCALE3 ABSPACK scaling algorithm.
;
_exptl_crystal_colour 'Dark red'
_exptl_crystal_density_diffrn 1.359
_exptl_crystal_description Prism
_exptl_crystal_F_000 1196
_exptl_crystal_size_max 0.620
_exptl_crystal_size_mid 0.300
_exptl_crystal_size_min 0.150
_refine_diff_density_max 0.377
_refine_diff_density_min -0.401
_refine_diff_density_rms 0.041
_refine_ls_extinction_method none
_refine_ls_goodness_of_fit_ref 1.052
_refine_ls_hydrogen_treatment mixed
_refine_ls_matrix_type full
_refine_ls_number_parameters 714
_refine_ls_number_reflns 9942
_refine_ls_number_restraints 24
_refine_ls_restrained_S_all 1.052
_refine_ls_R_factor_all 0.0455
_refine_ls_R_factor_gt 0.0417
_refine_ls_shift/su_max 0.001
_refine_ls_shift/su_mean 0.000
_refine_ls_structure_factor_coef Fsqd
_refine_ls_weighting_details 'w=1/[\s^2^(Fo^2^)+(0.0660P)^2^+0.6770P] where P=(Fo^2^+2Fc^2^)/3'
_refine_ls_weighting_scheme calc
_refine_ls_wR_factor_gt 0.1175
_refine_ls_wR_factor_ref 0.1217
_reflns_Friedel_coverage 0.000
_reflns_number_gt 8898
_reflns_number_total 9942
_reflns_threshold_expression 'I > 2\s(I)'
_cod_data_source_file d0ce01400a2.cif
_cod_data_source_block lb0763_CFZ-DCF-1-2_LAG_EtOAc_in_EtOAc
_cod_depositor_comments 'Adding full bibliography for 7241513--7241524.cif.'
_cod_database_code 7241523
_shelx_shelxl_version_number 2016/6
_shelx_space_group_comment
;
The symmetry employed for this shelxl refinement is uniquely defined
by the following loop, which should always be used as a source of
symmetry information in preference to the above space-group names.
They are only intended as comments.
;
_shelx_estimated_absorpt_t_min 0.239
_shelx_estimated_absorpt_t_max 0.642
_oxdiff_exptl_absorpt_empirical_full_min 0.748
_oxdiff_exptl_absorpt_empirical_full_max 1.162
_oxdiff_exptl_absorpt_empirical_details
;
Empirical correction (ABSPACK) includes:
- Absorption correction using spherical harmonics
- Frame scaling
;

loop_
_space_group_symop_operation_xyz
'x, y, z'
'-x, -y, -z'

loop_
_atom_site_label
_atom_site_type_symbol
_atom_site_fract_x
_atom_site_fract_y
_atom_site_fract_z
_atom_site_U_iso_or_equiv
_atom_site_adp_type
_atom_site_occupancy
_atom_site_site_symmetry_order
_atom_site_calc_flag
_atom_site_refinement_flags_posn
_atom_site_refinement_flags_adp
_atom_site_refinement_flags_occupancy
_atom_site_disorder_assembly
_atom_site_disorder_group
Cl5 Cl 0.29945(5) 0.13353(5) 0.70050(5) 0.08331(19) Uani 1 1 d . . . . .
Cl6 Cl 0.73314(4) -0.00065(4) 0.47649(4) 0.07164(16) Uani 1 1 d . . . . .
O3 O 0.35527(13) 0.47983(10) 0.58833(13) 0.0688(4) Uani 1 1 d . . . . .
H3O H 0.288(3) 0.500(2) 0.624(2) 0.103 Uiso 1 1 d . U . . .
O4 O 0.33834(13) 0.34479(11) 0.58726(17) 0.0874(6) Uani 1 1 d . . . . .
N6 N 0.51188(14) 0.15508(11) 0.57634(13) 0.0528(4) Uani 1 1 d . . . . .
H6 H 0.452(2) 0.1973(18) 0.5792(17) 0.063 Uiso 1 1 d . U . . .
C42 C 0.39458(16) 0.39065(13) 0.56398(15) 0.0536(4) Uani 1 1 d . . . . .
C43 C 0.51691(16) 0.34573(14) 0.51049(14) 0.0553(4) Uani 1 1 d . . . . .
H43A H 0.545232 0.396587 0.482601 0.066 Uiso 1 1 calc R U . . .
H43B H 0.536924 0.308346 0.457078 0.066 Uiso 1 1 calc R U . . .
C44 C 0.56660(13) 0.28012(12) 0.58007(13) 0.0466(4) Uani 1 1 d . . . . .
C45 C 0.61591(15) 0.31180(14) 0.61593(16) 0.0574(5) Uani 1 1 d . . . . .
H45 H 0.617640 0.373390 0.596660 0.069 Uiso 1 1 calc R U . . .
C46 C 0.66227(17) 0.25434(16) 0.67923(19) 0.0677(5) Uani 1 1 d . . . . .
H46 H 0.695106 0.276810 0.702186 0.081 Uiso 1 1 calc R U . . .
C47 C 0.65949(18) 0.16340(16) 0.70815(17) 0.0650(5) Uani 1 1 d . . . . .
H47 H 0.691220 0.123857 0.750379 0.078 Uiso 1 1 calc R U . . .
C48 C 0.60972(15) 0.13050(13) 0.67471(15) 0.0539(4) Uani 1 1 d . . . . .
H48 H 0.607481 0.069192 0.695444 0.065 Uiso 1 1 calc R U . . .
C49 C 0.56307(13) 0.18761(12) 0.61066(13) 0.0455(4) Uani 1 1 d . . . . .
C50 C 0.51702(15) 0.05964(13) 0.59354(13) 0.0490(4) Uani 1 1 d . . . . .
C51 C 0.42402(16) 0.03850(14) 0.64927(14) 0.0550(4) Uani 1 1 d . . . . .
C52 C 0.4276(2) -0.05494(17) 0.66261(16) 0.0654(5) Uani 1 1 d . . . . .
H52 H 0.363772 -0.066366 0.699182 0.078 Uiso 1 1 calc R U . . .
C53 C 0.5259(2) -0.13105(15) 0.62155(17) 0.0652(5) Uani 1 1 d . . . . .
H53 H 0.528834 -0.194184 0.631167 0.078 Uiso 1 1 calc R U . . .
C54 C 0.61902(19) -0.11374(14) 0.56670(16) 0.0620(5) Uani 1 1 d . . . . .
H54 H 0.685584 -0.165145 0.539340 0.074 Uiso 1 1 calc R U . . .
C55 C 0.61440(16) -0.01971(13) 0.55182(14) 0.0538(4) Uani 1 1 d . . . . .
Cl3 Cl -0.17766(5) 0.40047(5) 0.56268(5) 0.07986(17) Uani 1 1 d . . . . .
Cl4 Cl 0.24093(4) 0.36409(4) 0.35365(5) 0.07508(17) Uani 1 1 d . . . . .
O1 O -0.13468(15) 0.41693(11) 0.18194(13) 0.0784(5) Uani 1 1 d . . . . .
O2 O -0.14707(12) 0.45356(13) 0.31774(12) 0.0740(4) Uani 1 1 d . . . . .
N5 N 0.02612(13) 0.37752(11) 0.37855(12) 0.0512(4) Uani 1 1 d . . . . .
H5 H -0.036(2) 0.4104(17) 0.3788(16) 0.061 Uiso 1 1 d . U . . .
C28 C -0.09368(17) 0.42473(13) 0.23212(15) 0.0565(5) Uani 1 1 d . . . . .
C29 C 0.02904(18) 0.39668(15) 0.18886(14) 0.0596(5) Uani 1 1 d . . . . .
H29A H 0.058889 0.393130 0.118147 0.072 Uiso 1 1 calc R U . . .
H29B H 0.043271 0.446725 0.201921 0.072 Uiso 1 1 calc R U . . .
C30 C 0.08580(14) 0.30018(13) 0.23105(13) 0.0486(4) Uani 1 1 d . . . . .
C31 C 0.14117(17) 0.21680(15) 0.17824(15) 0.0616(5) Uani 1 1 d . . . . .
H31 H 0.143787 0.220830 0.116004 0.074 Uiso 1 1 calc R U . . .
C32 C 0.19291(19) 0.12727(16) 0.21613(18) 0.0707(6) Uani 1 1 d . . . . .
H32 H 0.229628 0.071932 0.179706 0.085 Uiso 1 1 calc R U . . .
C33 C 0.18931(18) 0.12130(15) 0.30765(18) 0.0676(5) Uani 1 1 d . . . . .
H33 H 0.223091 0.061432 0.333769 0.081 Uiso 1 1 calc R U . . .
C34 C 0.13609(16) 0.20318(13) 0.36124(15) 0.0560(4) Uani 1 1 d . . . . .
H34 H 0.135512 0.198379 0.422754 0.067 Uiso 1 1 calc R U . . .
C35 C 0.08313(13) 0.29308(12) 0.32442(13) 0.0460(4) Uani 1 1 d . . . . .
C36 C 0.03324(14) 0.37748(11) 0.46561(13) 0.0460(4) Uani 1 1 d . . . . .
C37 C 0.12949(16) 0.36967(13) 0.46506(15) 0.0536(4) Uani 1 1 d . . . . .
C38 C 0.1382(2) 0.36837(15) 0.55093(19) 0.0682(6) Uani 1 1 d . . . . .
H38 H 0.203963 0.361051 0.548784 0.082 Uiso 1 1 calc R U . . .
C39 C 0.0490(2) 0.37797(17) 0.63907(19) 0.0750(7) Uani 1 1 d . . . . .
H39 H 0.054457 0.377101 0.696895 0.090 Uiso 1 1 calc R U . . .
C40 C -0.0479(2) 0.38881(16) 0.64294(16) 0.0689(6) Uani 1 1 d . . . . .
H40 H -0.108613 0.396798 0.702800 0.083 Uiso 1 1 calc R U . . .
C41 C -0.05473(16) 0.38779(13) 0.55707(14) 0.0539(4) Uani 1 1 d . . . . .
Cl1 Cl 0.36835(8) 1.07012(4) -0.04078(6) 0.1120(3) Uani 1 1 d . . . . .
Cl2 Cl 1.17032(5) -0.03483(4) -0.09370(6) 0.0900(2) Uani 1 1 d . . . . .
N1 N 0.54380(11) 0.65055(10) -0.09983(10) 0.0432(3) Uani 1 1 d . . . . .
N2 N 0.61418(12) 0.45383(10) -0.12820(11) 0.0477(3) Uani 1 1 d . . . . .
N3 N 0.86009(13) 0.36751(11) 0.02061(12) 0.0514(4) Uani 1 1 d . . . . .
H3 H 0.8670(19) 0.3806(16) 0.0651(17) 0.062 Uiso 1 1 d . U . . .
N4 N 0.78056(12) 0.56055(11) 0.05959(11) 0.0453(3) Uani 1 1 d . . . . .
H4 H 0.8148(18) 0.5206(16) 0.0866(16) 0.054 Uiso 1 1 d . U . . .
C1 C 0.41971(16) 0.69181(14) -0.17686(14) 0.0540(4) Uani 1 1 d . . . . .
H1 H 0.394802 0.757731 -0.168305 0.065 Uiso 1 1 calc R U . . .
C2 C 0.37881(18) 0.66027(17) -0.22059(15) 0.0620(5) Uani 1 1 d . . . . .
H2 H 0.325993 0.705502 -0.241789 0.074 Uiso 1 1 calc R U . . .
C3 C 0.41489(18) 0.56178(17) -0.23386(15) 0.0632(5) Uani 1 1 d . . . . .
H3A H 0.386400 0.541855 -0.263895 0.076 Uiso 1 1 calc R U . . .
C4 C 0.49177(17) 0.49484(15) -0.20284(14) 0.0566(4) Uani 1 1 d . . . . .
H4A H 0.515085 0.429185 -0.211423 0.068 Uiso 1 1 calc R U . . .
C5 C 0.53668(14) 0.52367(13) -0.15778(12) 0.0463(4) Uani 1 1 d . . . . .
C6 C 0.65626(13) 0.48196(12) -0.08676(12) 0.0427(3) Uani 1 1 d . . . . .
C7 C 0.73636(14) 0.41112(12) -0.05509(13) 0.0456(4) Uani 1 1 d . . . . .
H7 H 0.759800 0.346148 -0.066363 0.055 Uiso 1 1 calc R U . . .
C8 C 0.78057(13) 0.43425(12) -0.00871(12) 0.0429(3) Uani 1 1 d . . . . .
C9 C 0.74111(13) 0.53718(12) 0.01143(11) 0.0416(3) Uani 1 1 d . . . . .
C10 C 0.66492(14) 0.60787(12) -0.02245(12) 0.0439(4) Uani 1 1 d . . . . .
H10 H 0.642710 0.673047 -0.012805 0.053 Uiso 1 1 calc R U . . .
C11 C 0.62196(13) 0.58307(12) -0.06987(11) 0.0415(3) Uani 1 1 d . . . . .
C12 C 0.49963(14) 0.62328(13) -0.14519(12) 0.0449(4) Uani 1 1 d . . . . .
C13 C 0.50395(14) 0.75239(12) -0.08254(12) 0.0442(4) Uani 1 1 d . . . . .
C14 C 0.55926(17) 0.80779(14) -0.14931(14) 0.0566(4) Uani 1 1 d . . . . .
H14 H 0.624073 0.779749 -0.203197 0.068 Uiso 1 1 calc R U . . .
C15 C 0.5167(2) 0.90619(15) -0.13487(16) 0.0679(5) Uani 1 1 d . . . . .
H15 H 0.552674 0.945209 -0.179223 0.081 Uiso 1 1 calc R U . . .
C16 C 0.42149(19) 0.94566(14) -0.05508(16) 0.0637(5) Uani 1 1 d . . . . .
C17 C 0.36696(18) 0.89038(15) 0.01291(16) 0.0652(5) Uani 1 1 d . . . . .
H17 H 0.302707 0.918600 0.067167 0.078 Uiso 1 1 calc R U . . .
C18 C 0.40930(16) 0.79189(14) -0.00071(14) 0.0561(4) Uani 1 1 d . . . . .
H18 H 0.374308 0.752712 0.044823 0.067 Uiso 1 1 calc R U . . .
C19 C 0.92824(14) 0.27140(12) -0.00890(13) 0.0471(4) Uani 1 1 d . . . . .
C20 C 0.97017(17) 0.20706(14) 0.05525(16) 0.0596(5) Uani 1 1 d . . . . .
H20 H 0.947571 0.227192 0.117082 0.072 Uiso 1 1 calc R U . . .
C21 C 1.04490(18) 0.11359(15) 0.02926(18) 0.0670(5) Uani 1 1 d . . . . .
H21 H 1.072997 0.071366 0.072867 0.080 Uiso 1 1 calc R U . . .
C22 C 1.07711(16) 0.08378(14) -0.06116(17) 0.0620(5) Uani 1 1 d . . . . .
C23 C 1.03736(17) 0.14601(17) -0.12662(17) 0.0663(5) Uani 1 1 d . . . . .
H23 H 1.060231 0.125110 -0.188188 0.080 Uiso 1 1 calc R U . . .
C24 C 0.96336(16) 0.23964(15) -0.10076(15) 0.0591(5) Uani 1 1 d . . . . .
H24 H 0.936772 0.281835 -0.145291 0.071 Uiso 1 1 calc R U . . .
C25 C 0.74926(15) 0.65939(12) 0.08527(13) 0.0469(4) Uani 1 1 d . . . . .
H25 H 0.742508 0.704060 0.029360 0.056 Uiso 1 1 calc R U . . .
C26 C 0.64105(19) 0.69146(17) 0.17328(17) 0.0695(6) Uani 1 1 d . . . . .
H26A H 0.585269 0.693699 0.157837 0.104 Uiso 1 1 calc R U . . .
H26B H 0.623664 0.754896 0.190396 0.104 Uiso 1 1 calc R U . . .
H26C H 0.645256 0.646213 0.227700 0.104 Uiso 1 1 calc R U . . .
C27 C 0.83918(19) 0.66077(17) 0.10360(18) 0.0664(5) Uani 1 1 d . . . . .
H27A H 0.840812 0.623525 0.162922 0.100 Uiso 1 1 calc R U . . .
H27B H 0.825458 0.726627 0.110134 0.100 Uiso 1 1 calc R U . . .
H27C H 0.908163 0.633036 0.049356 0.100 Uiso 1 1 calc R U . . .
C56 C 0.8382(4) 0.2041(4) 0.3732(4) 0.183(3) Uani 1 1 d . . . . .
H56A H 0.768384 0.200128 0.398807 0.275 Uiso 1 1 calc R U . . .
H56B H 0.836518 0.263659 0.334799 0.275 Uiso 1 1 calc R U . . .
H56C H 0.854807 0.202676 0.426638 0.275 Uiso 1 1 calc R U . . .
C57 C 0.9190(4) 0.1247(3) 0.3135(4) 0.1411(16) Uani 1 1 d . . . . .
H57A H 0.892476 0.116309 0.270948 0.169 Uiso 1 1 calc R U . . .
H57B H 0.983464 0.139152 0.272085 0.169 Uiso 1 1 calc R U . . .
O5 O 0.94833(19) 0.0374(2) 0.3673(2) 0.1492(13) Uani 1 1 d . . . . .
C58 C 1.0284(3) -0.0419(3) 0.3172(4) 0.1422(18) Uani 1 1 d . . . . .
O6 O 1.0866(3) -0.0384(3) 0.2319(3) 0.1631(12) Uani 1 1 d . . . . .
C59 C 1.0454(4) -0.1278(5) 0.3786(7) 0.343(8) Uani 1 1 d . . . . .
H59A H 1.093146 -0.183545 0.338538 0.514 Uiso 1 1 calc R U . . .
H59B H 0.976634 -0.133427 0.420847 0.514 Uiso 1 1 calc R U . . .
H59C H 1.077761 -0.124411 0.417797 0.514 Uiso 1 1 calc R U . . .

loop_
_atom_site_aniso_label
_atom_site_aniso_U_11
_atom_site_aniso_U_22
_atom_site_aniso_U_33
_atom_site_aniso_U_23
_atom_site_aniso_U_13
_atom_site_aniso_U_12
Cl5 0.0545(3) 0.0782(4) 0.0972(4) -0.0194(3) -0.0110(3) -0.0236(3)
Cl6 0.0498(3) 0.0667(3) 0.0867(4) -0.0053(3) -0.0218(2) -0.0190(2)
O3 0.0562(8) 0.0513(8) 0.0995(11) -0.0059(7) -0.0344(8) -0.0176(7)
O4 0.0599(9) 0.0538(8) 0.1662(18) 0.0013(9) -0.0661(11) -0.0190(7)
N6 0.0530(9) 0.0405(8) 0.0730(10) 0.0038(7) -0.0373(8) -0.0159(7)
C42 0.0561(10) 0.0439(9) 0.0729(12) 0.0102(8) -0.0433(9) -0.0179(8)
C43 0.0591(11) 0.0464(9) 0.0588(10) 0.0062(8) -0.0266(9) -0.0211(8)
C44 0.0361(8) 0.0436(9) 0.0557(9) -0.0003(7) -0.0180(7) -0.0137(7)
C45 0.0458(10) 0.0493(10) 0.0796(13) -0.0043(9) -0.0267(9) -0.0191(8)
C46 0.0554(11) 0.0674(13) 0.0955(16) -0.0105(11) -0.0429(11) -0.0203(10)
C47 0.0601(12) 0.0619(12) 0.0798(13) -0.0010(10) -0.0450(11) -0.0133(9)
C48 0.0511(10) 0.0444(9) 0.0647(11) 0.0032(8) -0.0305(9) -0.0132(8)
C49 0.0373(8) 0.0432(9) 0.0540(9) -0.0027(7) -0.0195(7) -0.0131(7)
C50 0.0541(10) 0.0441(9) 0.0567(10) 0.0030(7) -0.0310(8) -0.0196(8)
C51 0.0561(11) 0.0557(10) 0.0566(10) -0.0006(8) -0.0248(9) -0.0238(9)
C52 0.0768(14) 0.0709(13) 0.0628(11) 0.0105(10) -0.0307(10) -0.0453(12)
C53 0.0874(15) 0.0493(11) 0.0727(13) 0.0084(9) -0.0439(12) -0.0320(11)
C54 0.0711(13) 0.0450(10) 0.0721(12) 0.0013(9) -0.0399(11) -0.0156(9)
C55 0.0532(10) 0.0492(10) 0.0620(11) 0.0021(8) -0.0294(9) -0.0187(8)
Cl3 0.0634(3) 0.0931(4) 0.0904(4) -0.0009(3) -0.0287(3) -0.0412(3)
Cl4 0.0488(3) 0.0697(3) 0.0962(4) -0.0204(3) -0.0231(3) -0.0135(2)
O1 0.1051(12) 0.0675(9) 0.0919(11) -0.0029(8) -0.0775(10) -0.0186(8)
O2 0.0534(8) 0.0928(11) 0.0742(9) -0.0242(8) -0.0394(7) -0.0030(7)
N5 0.0517(8) 0.0431(8) 0.0610(9) -0.0106(6) -0.0368(7) -0.0017(6)
C28 0.0708(12) 0.0431(9) 0.0639(11) 0.0004(8) -0.0486(10) -0.0083(8)
C29 0.0709(13) 0.0585(11) 0.0494(10) 0.0011(8) -0.0299(9) -0.0213(10)
C30 0.0439(9) 0.0499(9) 0.0502(9) -0.0064(7) -0.0203(7) -0.0138(7)
C31 0.0583(11) 0.0648(12) 0.0561(11) -0.0171(9) -0.0190(9) -0.0173(9)
C32 0.0649(13) 0.0520(11) 0.0851(15) -0.0263(10) -0.0294(11) -0.0046(10)
C33 0.0626(12) 0.0451(10) 0.0897(15) -0.0105(10) -0.0401(11) -0.0037(9)
C34 0.0556(10) 0.0470(10) 0.0665(11) -0.0043(8) -0.0361(9) -0.0085(8)
C35 0.0404(8) 0.0432(9) 0.0549(9) -0.0079(7) -0.0237(7) -0.0097(7)
C36 0.0517(9) 0.0357(8) 0.0568(10) -0.0035(7) -0.0337(8) -0.0093(7)
C37 0.0526(10) 0.0420(9) 0.0723(12) -0.0072(8) -0.0372(9) -0.0088(8)
C38 0.0786(14) 0.0532(11) 0.1001(17) -0.0028(10) -0.0671(14) -0.0162(10)
C39 0.112(2) 0.0635(13) 0.0717(14) 0.0029(10) -0.0637(15) -0.0282(13)
C40 0.0910(16) 0.0637(12) 0.0549(11) 0.0040(9) -0.0356(11) -0.0299(11)
C41 0.0607(11) 0.0464(9) 0.0614(11) 0.0019(8) -0.0318(9) -0.0215(8)
Cl1 0.1492(7) 0.0436(3) 0.1103(5) -0.0140(3) -0.0466(5) -0.0130(4)
Cl2 0.0644(3) 0.0551(3) 0.1172(5) -0.0159(3) -0.0241(3) -0.0044(3)
N1 0.0479(7) 0.0410(7) 0.0482(7) 0.0018(6) -0.0287(6) -0.0158(6)
N2 0.0515(8) 0.0478(8) 0.0525(8) -0.0049(6) -0.0280(7) -0.0182(6)
N3 0.0543(9) 0.0458(8) 0.0613(9) -0.0042(7) -0.0368(7) -0.0107(7)
N4 0.0501(8) 0.0440(8) 0.0519(8) 0.0004(6) -0.0315(7) -0.0167(6)
C1 0.0583(11) 0.0557(10) 0.0570(10) 0.0073(8) -0.0360(9) -0.0214(9)
C2 0.0658(12) 0.0745(13) 0.0635(11) 0.0100(10) -0.0443(10) -0.0296(10)
C3 0.0716(13) 0.0812(14) 0.0623(11) 0.0027(10) -0.0427(10) -0.0376(11)
C4 0.0651(12) 0.0614(11) 0.0594(10) -0.0038(8) -0.0339(9) -0.0286(9)
C5 0.0491(9) 0.0516(9) 0.0457(8) -0.0006(7) -0.0250(7) -0.0208(8)
C6 0.0449(9) 0.0437(8) 0.0434(8) -0.0018(6) -0.0214(7) -0.0172(7)
C7 0.0470(9) 0.0385(8) 0.0544(9) -0.0034(7) -0.0262(8) -0.0129(7)
C8 0.0420(8) 0.0421(8) 0.0455(8) 0.0011(6) -0.0225(7) -0.0141(7)
C9 0.0425(8) 0.0456(9) 0.0410(8) 0.0002(6) -0.0200(7) -0.0188(7)
C10 0.0500(9) 0.0390(8) 0.0501(9) -0.0003(7) -0.0282(7) -0.0163(7)
C11 0.0435(8) 0.0427(8) 0.0414(8) 0.0018(6) -0.0220(7) -0.0164(7)
C12 0.0490(9) 0.0514(9) 0.0428(8) 0.0030(7) -0.0249(7) -0.0227(8)
C13 0.0494(9) 0.0409(8) 0.0479(9) 0.0017(7) -0.0296(7) -0.0139(7)
C14 0.0605(11) 0.0484(10) 0.0512(10) -0.0012(8) -0.0184(8) -0.0190(9)
C15 0.0841(15) 0.0474(10) 0.0653(12) 0.0072(9) -0.0274(11) -0.0287(10)
C16 0.0794(14) 0.0415(10) 0.0658(12) -0.0051(8) -0.0386(11) -0.0096(9)
C17 0.0623(12) 0.0587(12) 0.0595(11) -0.0118(9) -0.0214(9) -0.0106(10)
C18 0.0552(11) 0.0548(10) 0.0550(10) -0.0009(8) -0.0221(8) -0.0204(9)
C19 0.0422(9) 0.0443(9) 0.0579(10) 0.0009(7) -0.0266(8) -0.0147(7)
C20 0.0638(12) 0.0523(10) 0.0647(11) 0.0016(8) -0.0373(10) -0.0149(9)
C21 0.0645(12) 0.0503(11) 0.0803(14) 0.0071(10) -0.0403(11) -0.0117(9)
C22 0.0452(10) 0.0488(10) 0.0823(14) -0.0057(9) -0.0224(9) -0.0132(8)
C23 0.0512(11) 0.0707(13) 0.0678(12) -0.0173(10) -0.0209(10) -0.0130(10)
C24 0.0507(10) 0.0607(11) 0.0578(10) -0.0036(9) -0.0272(9) -0.0096(9)
C25 0.0539(10) 0.0448(9) 0.0506(9) -0.0001(7) -0.0267(8) -0.0217(8)
C26 0.0668(13) 0.0669(13) 0.0674(12) -0.0164(10) -0.0165(10) -0.0253(11)
C27 0.0744(13) 0.0682(13) 0.0819(14) -0.0070(10) -0.0445(12) -0.0334(11)
C56 0.135(4) 0.134(4) 0.167(4) 0.006(3) 0.010(3) -0.043(3)
C57 0.110(3) 0.112(3) 0.150(4) 0.035(3) -0.032(3) -0.045(2)
O5 0.0677(13) 0.157(2) 0.137(2) 0.0671(18) -0.0219(13) -0.0321(15)
C58 0.078(2) 0.134(3) 0.185(4) 0.069(3) -0.054(2) -0.055(2)
O6 0.177(3) 0.139(3) 0.158(3) 0.002(2) -0.068(3) -0.054(2)
C59 0.090(3) 0.220(7) 0.426(12) 0.215(8) -0.031(5) -0.018(4)

loop_
_atom_type_symbol
_atom_type_description
_atom_type_scat_dispersion_real
_atom_type_scat_dispersion_imag
_atom_type_scat_source
C C 0.0181 0.0091 'International Tables Vol C Tables 4.2.6.8 and 6.1.1.4'
H H 0.0000 0.0000 'International Tables Vol C Tables 4.2.6.8 and 6.1.1.4'
N N 0.0311 0.0180 'International Tables Vol C Tables 4.2.6.8 and 6.1.1.4'
O O 0.0492 0.0322 'International Tables Vol C Tables 4.2.6.8 and 6.1.1.4'
Cl Cl 0.3639 0.7018 'International Tables Vol C Tables 4.2.6.8 and 6.1.1.4'

loop_
_geom_angle_atom_site_label_1
_geom_angle_atom_site_label_2
_geom_angle_atom_site_label_3
_geom_angle
_geom_angle_site_symmetry_1
_geom_angle_site_symmetry_3
_geom_angle_publ_flag
C42 O3 H3O 112(2) . . ?
C50 N6 C49 122.58(15) . . ?
C50 N6 H6 114.4(16) . . ?
C49 N6 H6 112.5(16) . . ?
O4 C42 O3 122.98(19) . . ?
O4 C42 C43 122.06(18) . . ?
O3 C42 C43 114.83(16) . . ?
C42 C43 C44 110.36(15) . . ?
C42 C43 H43A 109.6 . . ?
C44 C43 H43A 109.6 . . ?
C42 C43 H43B 109.6 . . ?
C44 C43 H43B 109.6 . . ?
H43A C43 H43B 108.1 . . ?
C45 C44 C49 118.71(16) . . ?
C45 C44 C43 119.84(16) . . ?
C49 C44 C43 121.45(16) . . ?
C46 C45 C44 121.70(18) . . ?
C46 C45 H45 119.1 . . ?
C44 C45 H45 119.1 . . ?
C47 C46 C45 119.29(18) . . ?
C47 C46 H46 120.4 . . ?
C45 C46 H46 120.4 . . ?
C46 C47 C48 120.27(19) . . ?
C46 C47 H47 119.9 . . ?
C48 C47 H47 119.9 . . ?
C47 C48 C49 120.95(18) . . ?
C47 C48 H48 119.5 . . ?
C49 C48 H48 119.5 . . ?
C48 C49 C44 119.08(16) . . ?
C48 C49 N6 121.49(16) . . ?
C44 C49 N6 119.43(15) . . ?
C51 C50 C55 115.80(16) . . ?
C51 C50 N6 121.93(17) . . ?
C55 C50 N6 122.19(17) . . ?
C52 C51 C50 122.31(19) . . ?
C52 C51 Cl5 119.12(16) . . ?
C50 C51 Cl5 118.54(15) . . ?
C53 C52 C51 119.7(2) . . ?
C53 C52 H52 120.1 . . ?
C51 C52 H52 120.1 . . ?
C54 C53 C52 119.92(19) . . ?
C54 C53 H53 120.0 . . ?
C52 C53 H53 120.0 . . ?
C53 C54 C55 120.0(2) . . ?
C53 C54 H54 120.0 . . ?
C55 C54 H54 120.0 . . ?
C54 C55 C50 122.22(19) . . ?
C54 C55 Cl6 118.30(16) . . ?
C50 C55 Cl6 119.46(14) . . ?
C36 N5 C35 121.02(14) . . ?
C36 N5 H5 115.1(15) . . ?
C35 N5 H5 112.9(15) . . ?
O2 C28 O1 124.0(2) . . ?
O2 C28 C29 116.57(16) . . ?
O1 C28 C29 119.39(19) . . ?
C30 C29 C28 112.16(17) . . ?
C30 C29 H29A 109.2 . . ?
C28 C29 H29A 109.2 . . ?
C30 C29 H29B 109.2 . . ?
C28 C29 H29B 109.2 . . ?
H29A C29 H29B 107.9 . . ?
C31 C30 C35 118.63(17) . . ?
C31 C30 C29 120.58(17) . . ?
C35 C30 C29 120.79(16) . . ?
C30 C31 C32 121.45(19) . . ?
C30 C31 H31 119.3 . . ?
C32 C31 H31 119.3 . . ?
C33 C32 C31 119.32(18) . . ?
C33 C32 H32 120.3 . . ?
C31 C32 H32 120.3 . . ?
C32 C33 C34 120.48(19) . . ?
C32 C33 H33 119.8 . . ?
C34 C33 H33 119.8 . . ?
C33 C34 C35 120.70(19) . . ?
C33 C34 H34 119.6 . . ?
C35 C34 H34 119.6 . . ?
C34 C35 C30 119.41(16) . . ?
C34 C35 N5 121.87(16) . . ?
C30 C35 N5 118.72(15) . . ?
C41 C36 C37 116.05(16) . . ?
C41 C36 N5 122.61(16) . . ?
C37 C36 N5 121.32(17) . . ?
C38 C37 C36 122.0(2) . . ?
C38 C37 Cl4 118.70(16) . . ?
C36 C37 Cl4 119.28(15) . . ?
C39 C38 C37 119.3(2) . . ?
C39 C38 H38 120.4 . . ?
C37 C38 H38 120.4 . . ?
C40 C39 C38 120.76(19) . . ?
C40 C39 H39 119.6 . . ?
C38 C39 H39 119.6 . . ?
C39 C40 C41 119.3(2) . . ?
C39 C40 H40 120.3 . . ?
C41 C40 H40 120.3 . . ?
C40 C41 C36 122.54(19) . . ?
C40 C41 Cl3 119.04(17) . . ?
C36 C41 Cl3 118.42(14) . . ?
C11 N1 C12 121.25(14) . . ?
C11 N1 C13 119.83(13) . . ?
C12 N1 C13 118.90(13) . . ?
C6 N2 C5 118.20(14) . . ?
C8 N3 C19 128.29(15) . . ?
C8 N3 H3 119.1(16) . . ?
C19 N3 H3 112.3(16) . . ?
C9 N4 C25 125.64(15) . . ?
C9 N4 H4 121.1(16) . . ?
C25 N4 H4 112.2(16) . . ?
C2 C1 C12 119.16(18) . . ?
C2 C1 H1 120.4 . . ?
C12 C1 H1 120.4 . . ?
C1 C2 C3 121.29(18) . . ?
C1 C2 H2 119.4 . . ?
C3 C2 H2 119.4 . . ?
C4 C3 C2 119.96(17) . . ?
C4 C3 H3A 120.0 . . ?
C2 C3 H3A 120.0 . . ?
C3 C4 C5 120.89(19) . . ?
C3 C4 H4A 119.6 . . ?
C5 C4 H4A 119.6 . . ?
N2 C5 C12 122.72(14) . . ?
N2 C5 C4 118.84(16) . . ?
C12 C5 C4 118.44(16) . . ?
N2 C6 C7 119.38(15) . . ?
N2 C6 C11 122.77(15) . . ?
C7 C6 C11 117.83(14) . . ?
C8 C7 C6 122.72(15) . . ?
C8 C7 H7 118.6 . . ?
C6 C7 H7 118.6 . . ?
C7 C8 N3 123.99(16) . . ?
C7 C8 C9 118.52(14) . . ?
N3 C8 C9 117.49(14) . . ?
N4 C9 C10 121.57(15) . . ?
N4 C9 C8 119.28(14) . . ?
C10 C9 C8 119.14(14) . . ?
C11 C10 C9 121.35(15) . . ?
C11 C10 H10 119.3 . . ?
C9 C10 H10 119.3 . . ?
N1 C11 C10 122.40(15) . . ?
N1 C11 C6 117.22(14) . . ?
C10 C11 C6 120.34(14) . . ?
N1 C12 C1 121.92(16) . . ?
N1 C12 C5 117.81(15) . . ?
C1 C12 C5 120.26(15) . . ?
C14 C13 C18 121.65(17) . . ?
C14 C13 N1 119.34(16) . . ?
C18 C13 N1 118.98(16) . . ?
C13 C14 C15 118.69(18) . . ?
C13 C14 H14 120.7 . . ?
C15 C14 H14 120.7 . . ?
C16 C15 C14 119.6(2) . . ?
C16 C15 H15 120.2 . . ?
C14 C15 H15 120.2 . . ?
C15 C16 C17 122.03(18) . . ?
C15 C16 Cl1 118.42(18) . . ?
C17 C16 Cl1 119.55(17) . . ?
C16 C17 C18 118.74(19) . . ?
C16 C17 H17 120.6 . . ?
C18 C17 H17 120.6 . . ?
C13 C18 C17 119.29(19) . . ?
C13 C18 H18 120.4 . . ?
C17 C18 H18 120.4 . . ?
C20 C19 C24 118.24(17) . . ?
C20 C19 N3 117.20(16) . . ?
C24 C19 N3 124.31(16) . . ?
C21 C20 C19 121.30(19) . . ?
C21 C20 H20 119.3 . . ?
C19 C20 H20 119.3 . . ?
C22 C21 C20 119.29(19) . . ?
C22 C21 H21 120.4 . . ?
C20 C21 H21 120.4 . . ?
C21 C22 C23 120.80(19) . . ?
C21 C22 Cl2 119.42(17) . . ?
C23 C22 Cl2 119.77(17) . . ?
C22 C23 C24 119.8(2) . . ?
C22 C23 H23 120.1 . . ?
C24 C23 H23 120.1 . . ?
C23 C24 C19 120.58(18) . . ?
C23 C24 H24 119.7 . . ?
C19 C24 H24 119.7 . . ?
N4 C25 C26 110.86(15) . . ?
N4 C25 C27 108.64(15) . . ?
C26 C25 C27 111.61(17) . . ?
N4 C25 H25 108.6 . . ?
C26 C25 H25 108.6 . . ?
C27 C25 H25 108.6 . . ?
C25 C26 H26A 109.5 . . ?
C25 C26 H26B 109.5 . . ?
H26A C26 H26B 109.5 . . ?
C25 C26 H26C 109.5 . . ?
H26A C26 H26C 109.5 . . ?
H26B C26 H26C 109.5 . . ?
C25 C27 H27A 109.5 . . ?
C25 C27 H27B 109.5 . . ?
H27A C27 H27B 109.5 . . ?
C25 C27 H27C 109.5 . . ?
H27A C27 H27C 109.5 . . ?
H27B C27 H27C 109.5 . . ?
C57 C56 H56A 109.5 . . ?
C57 C56 H56B 109.5 . . ?
H56A C56 H56B 109.5 . . ?
C57 C56 H56C 109.5 . . ?
H56A C56 H56C 109.5 . . ?
H56B C56 H56C 109.5 . . ?
O5 C57 C56 113.3(4) . . ?
O5 C57 H57A 108.9 . . ?
C56 C57 H57A 108.9 . . ?
O5 C57 H57B 108.9 . . ?
C56 C57 H57B 108.9 . . ?
H57A C57 H57B 107.7 . . ?
C58 O5 C57 118.0(3) . . ?
O6 C58 O5 122.9(4) . . ?
O6 C58 C59 123.6(6) . . ?
O5 C58 C59 113.0(6) . . ?
C58 C59 H59A 109.5 . . ?
C58 C59 H59B 109.5 . . ?
H59A C59 H59B 109.5 . . ?
C58 C59 H59C 109.5 . . ?
H59A C59 H59C 109.5 . . ?
H59B C59 H59C 109.5 . . ?

loop_
_geom_bond_atom_site_label_1
_geom_bond_atom_site_label_2
_geom_bond_distance
_geom_bond_site_symmetry_2
_geom_bond_publ_flag
Cl5 C51 1.732(2) . ?
Cl6 C55 1.727(2) . ?
O3 C42 1.299(2) . ?
O3 H3O 0.84(3) . ?
O4 C42 1.211(2) . ?
N6 C50 1.400(2) . ?
N6 C49 1.407(2) . ?
N6 H6 0.83(2) . ?
C42 C43 1.505(3) . ?
C43 C44 1.513(3) . ?
C43 H43A 0.9700 . ?
C43 H43B 0.9700 . ?
C44 C45 1.390(3) . ?
C44 C49 1.403(2) . ?
C45 C46 1.377(3) . ?
C45 H45 0.9300 . ?
C46 C47 1.375(3) . ?
C46 H46 0.9300 . ?
C47 C48 1.382(3) . ?
C47 H47 0.9300 . ?
C48 C49 1.387(3) . ?
C48 H48 0.9300 . ?
C50 C51 1.395(3) . ?
C50 C55 1.397(3) . ?
C51 C52 1.382(3) . ?
C52 C53 1.377(3) . ?
C52 H52 0.9300 . ?
C53 C54 1.365(3) . ?
C53 H53 0.9300 . ?
C54 C55 1.383(3) . ?
C54 H54 0.9300 . ?
Cl3 C41 1.734(2) . ?
Cl4 C37 1.735(2) . ?
O1 C28 1.247(2) . ?
O2 C28 1.247(2) . ?
N5 C36 1.396(2) . ?
N5 C35 1.406(2) . ?
N5 H5 0.84(2) . ?
C28 C29 1.522(3) . ?
C29 C30 1.511(3) . ?
C29 H29A 0.9700 . ?
C29 H29B 0.9700 . ?
C30 C31 1.384(3) . ?
C30 C35 1.401(2) . ?
C31 C32 1.388(3) . ?
C31 H31 0.9300 . ?
C32 C33 1.369(3) . ?
C32 H32 0.9300 . ?
C33 C34 1.375(3) . ?
C33 H33 0.9300 . ?
C34 C35 1.391(3) . ?
C34 H34 0.9300 . ?
C36 C41 1.391(3) . ?
C36 C37 1.396(3) . ?
C37 C38 1.386(3) . ?
C38 C39 1.371(4) . ?
C38 H38 0.9300 . ?
C39 C40 1.366(4) . ?
C39 H39 0.9300 . ?
C40 C41 1.380(3) . ?
C40 H40 0.9300 . ?
Cl1 C16 1.739(2) . ?
Cl2 C22 1.746(2) . ?
N1 C11 1.366(2) . ?
N1 C12 1.391(2) . ?
N1 C13 1.448(2) . ?
N2 C6 1.325(2) . ?
N2 C5 1.368(2) . ?
N3 C8 1.372(2) . ?
N3 C19 1.407(2) . ?
N3 H3 0.82(2) . ?
N4 C9 1.330(2) . ?
N4 C25 1.472(2) . ?
N4 H4 0.78(2) . ?
C1 C2 1.373(3) . ?
C1 C12 1.404(2) . ?
C1 H1 0.9300 . ?
C2 C3 1.394(3) . ?
C2 H2 0.9300 . ?
C3 C4 1.360(3) . ?
C3 H3A 0.9300 . ?
C4 C5 1.412(2) . ?
C4 H4A 0.9300 . ?
C5 C12 1.405(2) . ?
C6 C7 1.416(2) . ?
C6 C11 1.451(2) . ?
C7 C8 1.365(2) . ?
C7 H7 0.9300 . ?
C8 C9 1.477(2) . ?
C9 C10 1.396(2) . ?
C10 C11 1.378(2) . ?
C10 H10 0.9300 . ?
C13 C14 1.372(3) . ?
C13 C18 1.379(3) . ?
C14 C15 1.384(3) . ?
C14 H14 0.9300 . ?
C15 C16 1.366(3) . ?
C15 H15 0.9300 . ?
C16 C17 1.371(3) . ?
C17 C18 1.383(3) . ?
C17 H17 0.9300 . ?
C18 H18 0.9300 . ?
C19 C20 1.384(3) . ?
C19 C24 1.388(3) . ?
C20 C21 1.380(3) . ?
C20 H20 0.9300 . ?
C21 C22 1.366(3) . ?
C21 H21 0.9300 . ?
C22 C23 1.373(3) . ?
C23 C24 1.380(3) . ?
C23 H23 0.9300 . ?
C24 H24 0.9300 . ?
C25 C26 1.506(3) . ?
C25 C27 1.517(3) . ?
C25 H25 0.9800 . ?
C26 H26A 0.9600 . ?
C26 H26B 0.9600 . ?
C26 H26C 0.9600 . ?
C27 H27A 0.9600 . ?
C27 H27B 0.9600 . ?
C27 H27C 0.9600 . ?
C56 C57 1.409(6) . ?
C56 H56A 0.9600 . ?
C56 H56B 0.9600 . ?
C56 H56C 0.9600 . ?
C57 O5 1.401(4) . ?
C57 H57A 0.9700 . ?
C57 H57B 0.9700 . ?
O5 C58 1.345(6) . ?
C58 O6 1.194(6) . ?
C58 C59 1.425(6) . ?
C59 H59A 0.9600 . ?
C59 H59B 0.9600 . ?
C59 H59C 0.9600 . ?

loop_
_geom_hbond_atom_site_label_D
_geom_hbond_atom_site_label_H
_geom_hbond_atom_site_label_A
_geom_hbond_distance_DH
_geom_hbond_distance_HA
_geom_hbond_distance_DA
_geom_hbond_angle_DHA
_geom_hbond_site_symmetry_A
N3 H3 O1 0.82(2) 2.00(2) 2.815(2) 173(2) 1_655
N4 H4 O1 0.78(2) 2.03(2) 2.794(2) 165(2) 1_655
N5 H5 O2 0.84(2) 2.07(2) 2.846(2) 152(2) .
O3 H3O O2 0.84(3) 1.73(3) 2.562(2) 171(3) 2_566
N6 H6 O4 0.83(2) 2.14(2) 2.898(2) 152(2) .
C38 H38 O4 0.93 2.26 3.168(3) 164.8 .

loop_
_geom_torsion_atom_site_label_1
_geom_torsion_atom_site_label_2
_geom_torsion_atom_site_label_3
_geom_torsion_atom_site_label_4
_geom_torsion
_geom_torsion_site_symmetry_1
_geom_torsion_site_symmetry_2
_geom_torsion_site_symmetry_3
_geom_torsion_site_symmetry_4
_geom_torsion_publ_flag
O4 C42 C43 C44 -75.0(2) . . . . ?
O3 C42 C43 C44 100.89(19) . . . . ?
C42 C43 C44 C45 -103.1(2) . . . . ?
C42 C43 C44 C49 76.1(2) . . . . ?
C49 C44 C45 C46 0.9(3) . . . . ?
C43 C44 C45 C46 -179.88(19) . . . . ?
C44 C45 C46 C47 -0.2(3) . . . . ?
C45 C46 C47 C48 -0.6(3) . . . . ?
C46 C47 C48 C49 0.8(3) . . . . ?
C47 C48 C49 C44 -0.2(3) . . . . ?
C47 C48 C49 N6 -179.80(19) . . . . ?
C45 C44 C49 C48 -0.6(3) . . . . ?
C43 C44 C49 C48 -179.88(17) . . . . ?
C45 C44 C49 N6 178.96(17) . . . . ?
C43 C44 C49 N6 -0.3(3) . . . . ?
C50 N6 C49 C48 -8.6(3) . . . . ?
C50 N6 C49 C44 171.77(17) . . . . ?
C49 N6 C50 C51 116.5(2) . . . . ?
C49 N6 C50 C55 -66.9(3) . . . . ?
C55 C50 C51 C52 0.0(3) . . . . ?
N6 C50 C51 C52 176.76(18) . . . . ?
C55 C50 C51 Cl5 -178.18(14) . . . . ?
N6 C50 C51 Cl5 -1.4(2) . . . . ?
C50 C51 C52 C53 1.2(3) . . . . ?
Cl5 C51 C52 C53 179.41(16) . . . . ?
C51 C52 C53 C54 -1.0(3) . . . . ?
C52 C53 C54 C55 -0.5(3) . . . . ?
C53 C54 C55 C50 1.8(3) . . . . ?
C53 C54 C55 Cl6 -176.57(16) . . . . ?
C51 C50 C55 C54 -1.5(3) . . . . ?
N6 C50 C55 C54 -178.27(18) . . . . ?
C51 C50 C55 Cl6 176.83(14) . . . . ?
N6 C50 C55 Cl6 0.1(2) . . . . ?
O2 C28 C29 C30 74.6(2) . . . . ?
O1 C28 C29 C30 -104.6(2) . . . . ?
C28 C29 C30 C31 101.7(2) . . . . ?
C28 C29 C30 C35 -78.0(2) . . . . ?
C35 C30 C31 C32 0.4(3) . . . . ?
C29 C30 C31 C32 -179.3(2) . . . . ?
C30 C31 C32 C33 -0.1(4) . . . . ?
C31 C32 C33 C34 -0.7(4) . . . . ?
C32 C33 C34 C35 1.3(3) . . . . ?
C33 C34 C35 C30 -1.1(3) . . . . ?
C33 C34 C35 N5 178.58(19) . . . . ?
C31 C30 C35 C34 0.2(3) . . . . ?
C29 C30 C35 C34 179.93(18) . . . . ?
C31 C30 C35 N5 -179.44(17) . . . . ?
C29 C30 C35 N5 0.3(3) . . . . ?
C36 N5 C35 C34 9.3(3) . . . . ?
C36 N5 C35 C30 -171.08(17) . . . . ?
C35 N5 C36 C41 -112.3(2) . . . . ?
C35 N5 C36 C37 69.5(2) . . . . ?
C41 C36 C37 C38 2.5(3) . . . . ?
N5 C36 C37 C38 -179.22(17) . . . . ?
C41 C36 C37 Cl4 -176.07(13) . . . . ?
N5 C36 C37 Cl4 2.2(2) . . . . ?
C36 C37 C38 C39 -2.0(3) . . . . ?
Cl4 C37 C38 C39 176.53(17) . . . . ?
C37 C38 C39 C40 0.0(3) . . . . ?
C38 C39 C40 C41 1.5(3) . . . . ?
C39 C40 C41 C36 -0.9(3) . . . . ?
C39 C40 C41 Cl3 179.41(17) . . . . ?
C37 C36 C41 C40 -1.0(3) . . . . ?
N5 C36 C41 C40 -179.27(18) . . . . ?
C37 C36 C41 Cl3 178.66(13) . . . . ?
N5 C36 C41 Cl3 0.4(2) . . . . ?
C12 C1 C2 C3 0.2(3) . . . . ?
C1 C2 C3 C4 0.3(3) . . . . ?
C2 C3 C4 C5 -0.5(3) . . . . ?
C6 N2 C5 C12 -0.6(3) . . . . ?
C6 N2 C5 C4 179.46(16) . . . . ?
C3 C4 C5 N2 -179.68(18) . . . . ?
C3 C4 C5 C12 0.3(3) . . . . ?
C5 N2 C6 C7 179.75(15) . . . . ?
C5 N2 C6 C11 1.3(2) . . . . ?
N2 C6 C7 C8 -177.62(16) . . . . ?
C11 C6 C7 C8 0.9(3) . . . . ?
C6 C7 C8 N3 -178.35(16) . . . . ?
C6 C7 C8 C9 1.6(3) . . . . ?
C19 N3 C8 C7 16.1(3) . . . . ?
C19 N3 C8 C9 -163.83(17) . . . . ?
C25 N4 C9 C10 1.6(3) . . . . ?
C25 N4 C9 C8 -179.84(15) . . . . ?
C7 C8 C9 N4 177.67(16) . . . . ?
N3 C8 C9 N4 -2.4(2) . . . . ?
C7 C8 C9 C10 -3.7(2) . . . . ?
N3 C8 C9 C10 176.26(16) . . . . ?
N4 C9 C10 C11 -178.14(16) . . . . ?
C8 C9 C10 C11 3.3(2) . . . . ?
C12 N1 C11 C10 -178.23(16) . . . . ?
C13 N1 C11 C10 0.5(2) . . . . ?
C12 N1 C11 C6 -0.4(2) . . . . ?
C13 N1 C11 C6 178.28(14) . . . . ?
C9 C10 C11 N1 177.06(15) . . . . ?
C9 C10 C11 C6 -0.7(3) . . . . ?
N2 C6 C11 N1 -0.8(2) . . . . ?
C7 C6 C11 N1 -179.31(15) . . . . ?
N2 C6 C11 C10 177.05(16) . . . . ?
C7 C6 C11 C10 -1.4(2) . . . . ?
C11 N1 C12 C1 -179.65(16) . . . . ?
C13 N1 C12 C1 1.6(2) . . . . ?
C11 N1 C12 C5 1.1(2) . . . . ?
C13 N1 C12 C5 -177.63(15) . . . . ?
C2 C1 C12 N1 -179.59(17) . . . . ?
C2 C1 C12 C5 -0.3(3) . . . . ?
N2 C5 C12 N1 -0.6(3) . . . . ?
C4 C5 C12 N1 179.38(16) . . . . ?
N2 C5 C12 C1 -179.89(17) . . . . ?
C4 C5 C12 C1 0.1(3) . . . . ?
C11 N1 C13 C14 85.8(2) . . . . ?
C12 N1 C13 C14 -95.4(2) . . . . ?
C11 N1 C13 C18 -96.1(2) . . . . ?
C12 N1 C13 C18 82.6(2) . . . . ?
C18 C13 C14 C15 -1.8(3) . . . . ?
N1 C13 C14 C15 176.20(17) . . . . ?
C13 C14 C15 C16 0.1(3) . . . . ?
C14 C15 C16 C17 1.2(4) . . . . ?
C14 C15 C16 Cl1 -178.37(18) . . . . ?
C15 C16 C17 C18 -0.8(3) . . . . ?
Cl1 C16 C17 C18 178.73(16) . . . . ?
C14 C13 C18 C17 2.1(3) . . . . ?
N1 C13 C18 C17 -175.85(17) . . . . ?
C16 C17 C18 C13 -0.8(3) . . . . ?
C8 N3 C19 C20 -155.19(19) . . . . ?
C8 N3 C19 C24 30.7(3) . . . . ?
C24 C19 C20 C21 -0.1(3) . . . . ?
N3 C19 C20 C21 -174.53(19) . . . . ?
C19 C20 C21 C22 -0.7(3) . . . . ?
C20 C21 C22 C23 1.0(3) . . . . ?
C20 C21 C22 Cl2 -179.22(17) . . . . ?
C21 C22 C23 C24 -0.5(3) . . . . ?
Cl2 C22 C23 C24 179.74(17) . . . . ?
C22 C23 C24 C19 -0.3(3) . . . . ?
C20 C19 C24 C23 0.6(3) . . . . ?
N3 C19 C24 C23 174.63(19) . . . . ?
C9 N4 C25 C26 78.2(2) . . . . ?
C9 N4 C25 C27 -158.84(17) . . . . ?
C56 C57 O5 C58 -177.1(5) . . . . ?
C57 O5 C58 O6 12.3(7) . . . . ?
C57 O5 C58 C59 -175.3(6) . . . . ?
